data_4089180
loop_
_publ_author_name
'Takano, Shotaro'
'Kochi, Takuya'
'Kakiuchi, Fumitoshi'

_publ_section_title
;
 Synthesis and Reactivity of Phosphine-Quinolinolato Rhodium Complexes:
 Intermediacy of Vinylidene and (Amino)carbene Complexes in the Catalytic
 Hydroamination of Terminal Alkynes
;
_journal_issue 24
_journal_name_full Organometallics
_journal_page_first 4112
_journal_paper_doi 10.1021/acs.organomet.6b00853
_journal_volume 35
_journal_year 2016
_chemical_formula_sum 'C46 H38 N O P2 Rh'
_chemical_formula_weight 785.62
_space_group_crystal_system monoclinic
_space_group_IT_number 14
_space_group_name_Hall '-P 2yn'
_space_group_name_H-M_alt 'P 1 21/n 1'
_atom_sites_solution_hydrogens geom
_audit_creation_method SHELXL-2013
_cell_angle_alpha 90
_cell_angle_beta 101.007(3)
_cell_angle_gamma 90
_cell_formula_units_Z 4
_cell_length_a 17.4145(18)
_cell_length_b 10.5055(10)
_cell_length_c 20.283(2)
_cell_measurement_reflns_used 13830
_cell_measurement_temperature 103(2)
_cell_measurement_theta_max 27.47
_cell_measurement_theta_min 3.08
_cell_volume 3642.5(6)
_computing_molecular_graphics 'Yadokari-XG 2009 (Wakita Nemoto et al., 2009)'
_computing_publication_material 'Yadokari-XG 2009 (Wakita,Nemoto et al., 2009)'
_computing_structure_refinement 'SHELXL-2013 (Sheldrick, 2013)'
_diffrn_ambient_temperature 103(2)
_diffrn_measured_fraction_theta_full 0.962
_diffrn_measured_fraction_theta_max 0.988
_diffrn_measurement_device_type 'Rigaku R-AXIS RAPID'
_diffrn_radiation_type MoK\a
_diffrn_radiation_wavelength 0.71075
_diffrn_reflns_av_R_equivalents 0.0508
_diffrn_reflns_av_unetI/netI 0.0476
_diffrn_reflns_Laue_measured_fraction_full 0.962
_diffrn_reflns_Laue_measured_fraction_max 0.988
_diffrn_reflns_limit_h_max 17
_diffrn_reflns_limit_h_min -20
_diffrn_reflns_limit_k_max 12
_diffrn_reflns_limit_k_min -12
_diffrn_reflns_limit_l_max 24
_diffrn_reflns_limit_l_min -24
_diffrn_reflns_number 24476
_diffrn_reflns_point_group_measured_fraction_full 0.962
_diffrn_reflns_point_group_measured_fraction_max 0.988
_diffrn_reflns_theta_full 25.242
_diffrn_reflns_theta_max 24.999
_diffrn_reflns_theta_min 3.073
_exptl_absorpt_coefficient_mu 0.595
_exptl_absorpt_correction_T_max 1.0000
_exptl_absorpt_correction_T_min 0.7000
_exptl_absorpt_correction_type multi-scan
_exptl_absorpt_process_details
;
Higashi, T. (1995). Program for Absorption Correction.
Rigaku Corporation, Tokyo, Japan
;
_exptl_crystal_colour red
_exptl_crystal_density_diffrn 1.433
_exptl_crystal_description block
_exptl_crystal_F_000 1616
_exptl_crystal_size_max 0.500
_exptl_crystal_size_mid 0.200
_exptl_crystal_size_min 0.100
_refine_diff_density_max 0.685
_refine_diff_density_min -0.734
_refine_diff_density_rms 0.100
_refine_ls_extinction_method none
_refine_ls_goodness_of_fit_ref 1.085
_refine_ls_hydrogen_treatment constr
_refine_ls_matrix_type full
_refine_ls_number_parameters 454
_refine_ls_number_reflns 6343
_refine_ls_number_restraints 18
_refine_ls_restrained_S_all 1.084
_refine_ls_R_factor_all 0.0536
_refine_ls_R_factor_gt 0.0427
_refine_ls_shift/su_max 0.001
_refine_ls_shift/su_mean 0.000
_refine_ls_structure_factor_coef Fsqd
_refine_ls_weighting_details 'w=1/[\s^2^(Fo^2^)+14.6813P] where P=(Fo^2^+2Fc^2^)/3'
_refine_ls_weighting_scheme calc
_refine_ls_wR_factor_gt 0.0883
_refine_ls_wR_factor_ref 0.0924
_reflns_Friedel_coverage 0.000
_reflns_number_gt 5404
_reflns_number_total 6343
_reflns_threshold_expression 'I > 2\s(I)'
_cod_data_source_file om6b00853_si_001.cif
_cod_data_source_block 3
_cod_original_cell_volume 3642.5(7)
_cod_original_sg_symbol_H-M 'P 21/n'
_cod_database_code 4089180
_shelx_space_group_comment
;
The symmetry employed for this shelxl refinement is uniquely defined
by the following loop, which should always be used as a source of
symmetry information in preference to the above space-group names.
They are only intended as comments.
;
_shelx_estimated_absorpt_t_min 0.755
_shelx_estimated_absorpt_t_max 0.943
_shelxl_version_number 2013-3

loop_
_space_group_symop_operation_xyz
'x, y, z'
'-x+1/2, y+1/2, -z+1/2'
'-x, -y, -z'
'x-1/2, -y-1/2, z-1/2'

loop_
_atom_site_label
_atom_site_type_symbol
_atom_site_fract_x
_atom_site_fract_y
_atom_site_fract_z
_atom_site_U_iso_or_equiv
_atom_site_adp_type
_atom_site_occupancy
_atom_site_site_symmetry_order
_atom_site_calc_flag
_atom_site_refinement_flags_posn
_atom_site_refinement_flags_adp
_atom_site_refinement_flags_occupancy
_atom_site_disorder_assembly
_atom_site_disorder_group
Rh1 Rh 0.57516(2) 0.16890(3) 0.72573(2) 0.01102(9) Uani 1 1 d . . . . .
O1 O 0.58831(15) 0.2581(2) 0.63560(12) 0.0167(6) Uani 1 1 d . . . . .
C1 C 0.6559(2) 0.2295(3) 0.61858(18) 0.0139(8) Uani 1 1 d . . . . .
C2 C 0.6797(2) 0.2705(4) 0.56038(19) 0.0184(8) Uani 1 1 d . . . . .
H1 H 0.6454 0.3209 0.5287 0.022 Uiso 1 1 calc R U . . .
C3 C 0.7545(2) 0.2379(4) 0.54794(19) 0.0208(9) Uani 1 1 d . . . . .
H2 H 0.7690 0.2671 0.5077 0.025 Uiso 1 1 calc R U . . .
C4 C 0.8068(2) 0.1659(4) 0.59144(19) 0.0207(9) Uani 1 1 d . . . . .
H3 H 0.8575 0.1496 0.5826 0.025 Uiso 1 1 calc R U . . .
C5 C 0.7843(2) 0.1160(4) 0.64985(19) 0.0167(8) Uani 1 1 d . . . . .
C6 C 0.8300(2) 0.0326(4) 0.6970(2) 0.0202(9) Uani 1 1 d . . . . .
H4 H 0.8824 0.0140 0.6934 0.024 Uiso 1 1 calc R U . . .
C7 C 0.7989(2) -0.0211(4) 0.74757(19) 0.0188(9) Uani 1 1 d . . . . .
H5 H 0.8288 -0.0801 0.7775 0.023 Uiso 1 1 calc R U . . .
C8 C 0.7222(2) 0.0113(4) 0.75523(18) 0.0156(8) Uani 1 1 d . . . . .
N1 N 0.68142(17) 0.0982(3) 0.71498(14) 0.0133(7) Uani 1 1 d . . . . .
C9 C 0.7091(2) 0.1480(3) 0.66169(17) 0.0146(8) Uani 1 1 d . . . . .
C10 C 0.6791(2) -0.0508(4) 0.80409(18) 0.0154(8) Uani 1 1 d . . . . .
H6 H 0.7154 -0.0658 0.8473 0.019 Uiso 1 1 calc R U . . .
H7 H 0.6580 -0.1340 0.7862 0.019 Uiso 1 1 calc R U . . .
P1 P 0.59727(6) 0.05464(9) 0.81795(5) 0.0128(2) Uani 1 1 d . . . . .
C11 C 0.5281(2) -0.0623(3) 0.83947(18) 0.0154(8) Uani 1 1 d . . . . .
C12 C 0.4871(3) -0.1372(4) 0.7872(2) 0.0262(10) Uani 1 1 d . . . . .
H8 H 0.4981 -0.1292 0.7433 0.031 Uiso 1 1 calc R U . . .
C13 C 0.4306(3) -0.2227(5) 0.7988(2) 0.0350(12) Uani 1 1 d . . . . .
H9 H 0.4036 -0.2732 0.7629 0.042 Uiso 1 1 calc R U . . .
C14 C 0.4133(3) -0.2350(4) 0.8623(2) 0.0307(11) Uani 1 1 d . . . . .
H10 H 0.3740 -0.2931 0.8698 0.037 Uiso 1 1 calc R U . . .
C15 C 0.4534(2) -0.1622(4) 0.9151(2) 0.0223(9) Uani 1 1 d . . . . .
H11 H 0.4419 -0.1708 0.9588 0.027 Uiso 1 1 calc R U . . .
C16 C 0.5103(2) -0.0769(4) 0.90347(19) 0.0176(8) Uani 1 1 d . . . . .
H12 H 0.5377 -0.0275 0.9397 0.021 Uiso 1 1 calc R U . . .
C17 C 0.6400(2) 0.1313(4) 0.89753(18) 0.0143(8) Uani 1 1 d . . . . .
C18 C 0.6394(2) 0.2630(4) 0.9027(2) 0.0213(9) Uani 1 1 d . . . . .
H13 H 0.6125 0.3121 0.8662 0.026 Uiso 1 1 calc R U . . .
C19 C 0.6778(3) 0.3241(4) 0.9607(2) 0.0271(10) Uani 1 1 d . . . . .
H14 H 0.6765 0.4143 0.9637 0.032 Uiso 1 1 calc R U . . .
C20 C 0.7177(2) 0.2531(4) 1.0140(2) 0.0255(10) Uani 1 1 d . . . . .
H15 H 0.7448 0.2944 1.0533 0.031 Uiso 1 1 calc R U . . .
C21 C 0.7179(2) 0.1209(4) 1.0097(2) 0.0242(9) Uani 1 1 d . . . . .
H16 H 0.7445 0.0718 1.0464 0.029 Uiso 1 1 calc R U . . .
C22 C 0.6796(2) 0.0609(4) 0.95218(18) 0.0191(9) Uani 1 1 d . . . . .
H17 H 0.6802 -0.0294 0.9496 0.023 Uiso 1 1 calc R U . . .
P2 P 0.45499(6) 0.24198(9) 0.73081(5) 0.0125(2) Uani 1 1 d . . . . .
C23 C 0.4212(2) 0.3926(4) 0.68875(17) 0.0139(8) Uani 1 1 d . . . . .
C24 C 0.4737(2) 0.4718(4) 0.66441(19) 0.0195(9) Uani 1 1 d . . . . .
H18 H 0.5264 0.4456 0.6673 0.023 Uiso 1 1 calc R U . . .
C25 C 0.4491(3) 0.5894(4) 0.6358(2) 0.0247(10) Uani 1 1 d . . . . .
H19 H 0.4851 0.6431 0.6194 0.030 Uiso 1 1 calc R U . . .
C26 C 0.3725(3) 0.6276(4) 0.63125(19) 0.0242(10) Uani 1 1 d . . . . .
H20 H 0.3559 0.7074 0.6116 0.029 Uiso 1 1 calc R U . . .
C27 C 0.3194(2) 0.5496(4) 0.65533(19) 0.0231(9) Uani 1 1 d . . . . .
H21 H 0.2667 0.5761 0.6523 0.028 Uiso 1 1 calc R U . . .
C28 C 0.3438(2) 0.4328(4) 0.68374(19) 0.0186(8) Uani 1 1 d . . . . .
H22 H 0.3075 0.3795 0.7000 0.022 Uiso 1 1 calc R U . . .
C29 C 0.3793(2) 0.1309(4) 0.69018(18) 0.0162(8) Uani 1 1 d . . . . .
C30 C 0.3958(2) 0.0658(4) 0.6345(2) 0.0199(9) Uani 1 1 d . . . . .
H23 H 0.4445 0.0791 0.6211 0.024 Uiso 1 1 calc R U . . .
C31 C 0.3417(2) -0.0186(4) 0.5983(2) 0.0246(9) Uani 1 1 d . . . . .
H24 H 0.3531 -0.0607 0.5598 0.030 Uiso 1 1 calc R U . . .
C32 C 0.2713(2) -0.0407(4) 0.6187(2) 0.0274(10) Uani 1 1 d . . . . .
H25 H 0.2350 -0.0999 0.5949 0.033 Uiso 1 1 calc R U . . .
C33 C 0.2538(2) 0.0233(4) 0.6736(2) 0.0247(10) Uani 1 1 d . . . . .
H26 H 0.2053 0.0081 0.6872 0.030 Uiso 1 1 calc R U . . .
C34 C 0.3068(2) 0.1097(4) 0.7090(2) 0.0208(9) Uani 1 1 d . . . . .
H27 H 0.2938 0.1546 0.7460 0.025 Uiso 1 1 calc R U . . .
C35 C 0.4347(2) 0.2749(4) 0.81447(18) 0.0170(8) Uani 1 1 d . . . . .
C36 C 0.4113(2) 0.1788(4) 0.85474(19) 0.0212(9) Uani 1 1 d . . . . .
H28 H 0.3983 0.0967 0.8363 0.025 Uiso 1 1 calc R U . . .
C37 C 0.4069(2) 0.2031(5) 0.9213(2) 0.0289(11) Uani 1 1 d . . . . .
H29 H 0.3912 0.1376 0.9482 0.035 Uiso 1 1 calc R U . . .
C38 C 0.4256(3) 0.3230(5) 0.9486(2) 0.0322(11) Uani 1 1 d . . . . .
H30 H 0.4231 0.3391 0.9943 0.039 Uiso 1 1 calc R U . . .
C39 C 0.4476(2) 0.4187(5) 0.9095(2) 0.0272(10) Uani 1 1 d . . . . .
H31 H 0.4600 0.5007 0.9283 0.033 Uiso 1 1 calc R U . . .
C40 C 0.4517(2) 0.3959(4) 0.84286(19) 0.0204(9) Uani 1 1 d . . . . .
H32 H 0.4660 0.4629 0.8162 0.024 Uiso 1 1 calc R U . . .
C41 C 0.6346(5) -0.2005(7) 0.6192(4) 0.036(2) Uiso 0.5 1 d D . P A 1
H33 H 0.6657 -0.1684 0.6593 0.043 Uiso 0.5 1 calc R U P A 1
C42 C 0.5737(5) -0.1267(7) 0.5834(5) 0.049(3) Uiso 0.5 1 d D . P A 1
H34 H 0.5629 -0.0451 0.5996 0.059 Uiso 0.5 1 calc R U P A 1
C43 C 0.5288(5) -0.1733(7) 0.5236(4) 0.037(2) Uiso 0.5 1 d D . P A 1
H35 H 0.4881 -0.1226 0.4988 0.044 Uiso 0.5 1 calc R U P A 1
C44 C 0.5437(5) -0.2945(7) 0.5003(4) 0.024(2) Uiso 0.5 1 d D . P A 1
H36 H 0.5135 -0.3257 0.4595 0.029 Uiso 0.5 1 calc R U P A 1
C45 C 0.6032(6) -0.3696(8) 0.5372(5) 0.038(4) Uiso 0.5 1 d D . P A 1
H37 H 0.6119 -0.4533 0.5224 0.045 Uiso 0.5 1 calc R U P A 1
C46 C 0.6497(5) -0.3217(7) 0.5959(4) 0.031(2) Uiso 0.5 1 d D . P A 1
H38 H 0.6915 -0.3713 0.6199 0.038 Uiso 0.5 1 calc R U P A 1
C47 C 0.5955(5) -0.1522(6) 0.6096(3) 0.028(2) Uiso 0.5 1 d D . P B 2
H39 H 0.5982 -0.0794 0.6377 0.034 Uiso 0.5 1 calc R U P B 2
C48 C 0.5454(5) -0.1536(6) 0.5468(4) 0.032(2) Uiso 0.5 1 d D . P B 2
H40 H 0.5125 -0.0825 0.5331 0.039 Uiso 0.5 1 calc R U P B 2
C49 C 0.5432(5) -0.2586(7) 0.5039(3) 0.023(2) Uiso 0.5 1 d D . P B 2
H41 H 0.5112 -0.2571 0.4604 0.027 Uiso 0.5 1 calc R U P B 2
C50 C 0.5887(6) -0.3657(6) 0.5261(3) 0.021(3) Uiso 0.5 1 d D . P B 2
H42 H 0.5872 -0.4375 0.4974 0.025 Uiso 0.5 1 calc R U P B 2
C51 C 0.6364(5) -0.3683(6) 0.5900(3) 0.0205(19) Uiso 0.5 1 d D . P B 2
H43 H 0.6649 -0.4430 0.6057 0.025 Uiso 0.5 1 calc R U P B 2
C52 C 0.6416(4) -0.2594(6) 0.6304(3) 0.0219(19) Uiso 0.5 1 d D . P B 2
H44 H 0.6768 -0.2582 0.6724 0.026 Uiso 0.5 1 calc R U P B 2

loop_
_atom_site_aniso_label
_atom_site_aniso_U_11
_atom_site_aniso_U_22
_atom_site_aniso_U_33
_atom_site_aniso_U_23
_atom_site_aniso_U_13
_atom_site_aniso_U_12
Rh1 0.01008(15) 0.01363(15) 0.00962(14) 0.00139(11) 0.00259(10) 0.00036(13)
O1 0.0162(14) 0.0221(14) 0.0125(13) 0.0018(11) 0.0048(11) 0.0011(12)
C1 0.015(2) 0.0127(18) 0.0147(19) -0.0038(15) 0.0042(15) -0.0043(16)
C2 0.021(2) 0.016(2) 0.018(2) -0.0015(16) 0.0044(16) -0.0037(18)
C3 0.032(2) 0.018(2) 0.016(2) -0.0054(16) 0.0131(17) -0.0083(19)
C4 0.020(2) 0.019(2) 0.028(2) -0.0055(17) 0.0160(17) -0.0034(19)
C5 0.016(2) 0.0135(19) 0.023(2) -0.0063(16) 0.0077(16) -0.0008(17)
C6 0.013(2) 0.019(2) 0.030(2) -0.0060(17) 0.0084(17) 0.0035(17)
C7 0.016(2) 0.016(2) 0.024(2) 0.0000(16) 0.0008(16) 0.0045(17)
C8 0.019(2) 0.0142(19) 0.0132(19) -0.0019(15) 0.0009(15) -0.0005(17)
N1 0.0120(16) 0.0155(16) 0.0117(15) -0.0023(12) 0.0003(12) -0.0025(14)
C9 0.0164(19) 0.0148(19) 0.0134(18) -0.0042(15) 0.0049(15) -0.0028(17)
C10 0.016(2) 0.016(2) 0.0140(19) 0.0012(15) 0.0035(15) 0.0009(17)
P1 0.0133(5) 0.0140(5) 0.0113(5) 0.0013(4) 0.0028(4) 0.0006(4)
C11 0.018(2) 0.0119(18) 0.0168(19) 0.0022(15) 0.0043(15) 0.0042(17)
C12 0.036(3) 0.027(2) 0.017(2) -0.0019(17) 0.0062(18) -0.008(2)
C13 0.042(3) 0.037(3) 0.026(2) -0.009(2) 0.008(2) -0.023(2)
C14 0.035(3) 0.026(2) 0.032(3) 0.0003(19) 0.008(2) -0.015(2)
C15 0.026(2) 0.022(2) 0.020(2) 0.0056(17) 0.0086(17) -0.002(2)
C16 0.019(2) 0.016(2) 0.017(2) 0.0009(15) 0.0024(16) 0.0011(17)
C17 0.0115(19) 0.018(2) 0.0142(19) -0.0001(15) 0.0039(15) -0.0031(16)
C18 0.021(2) 0.019(2) 0.022(2) 0.0029(16) 0.0010(17) 0.0005(18)
C19 0.030(2) 0.020(2) 0.030(2) -0.0037(18) 0.0043(19) -0.003(2)
C20 0.024(2) 0.031(2) 0.019(2) -0.0085(18) 0.0009(17) -0.006(2)
C21 0.023(2) 0.033(2) 0.015(2) 0.0021(17) -0.0002(17) 0.000(2)
C22 0.020(2) 0.021(2) 0.015(2) 0.0013(16) 0.0021(16) 0.0017(18)
P2 0.0103(5) 0.0163(5) 0.0111(5) 0.0018(4) 0.0026(4) 0.0009(4)
C23 0.0138(19) 0.0174(19) 0.0096(18) -0.0029(14) -0.0005(14) 0.0026(16)
C24 0.021(2) 0.018(2) 0.020(2) -0.0003(16) 0.0058(16) 0.0006(18)
C25 0.034(3) 0.019(2) 0.025(2) 0.0054(17) 0.0148(19) 0.001(2)
C26 0.040(3) 0.018(2) 0.015(2) 0.0014(16) 0.0061(18) 0.009(2)
C27 0.024(2) 0.025(2) 0.019(2) -0.0027(17) -0.0008(17) 0.011(2)
C28 0.016(2) 0.021(2) 0.018(2) -0.0021(16) -0.0003(16) 0.0015(18)
C29 0.0134(19) 0.017(2) 0.0176(19) 0.0067(15) 0.0014(15) -0.0001(16)
C30 0.014(2) 0.022(2) 0.024(2) 0.0006(17) 0.0022(16) 0.0019(18)
C31 0.024(2) 0.019(2) 0.030(2) -0.0055(17) 0.0002(18) -0.0027(19)
C32 0.016(2) 0.021(2) 0.041(3) 0.0004(19) -0.0064(19) -0.0057(19)
C33 0.014(2) 0.024(2) 0.035(2) 0.0092(19) 0.0011(18) -0.0064(18)
C34 0.017(2) 0.024(2) 0.021(2) 0.0052(17) 0.0024(16) -0.0006(18)
C35 0.0098(19) 0.029(2) 0.0120(19) 0.0018(16) 0.0011(15) 0.0035(17)
C36 0.015(2) 0.030(2) 0.019(2) 0.0081(17) 0.0038(16) 0.0076(19)
C37 0.022(2) 0.046(3) 0.021(2) 0.013(2) 0.0105(18) 0.013(2)
C38 0.027(2) 0.058(3) 0.013(2) -0.001(2) 0.0060(17) 0.018(2)
C39 0.017(2) 0.043(3) 0.020(2) -0.0087(19) 0.0001(17) 0.012(2)
C40 0.015(2) 0.029(2) 0.016(2) -0.0013(17) 0.0007(16) 0.0035(18)

loop_
_atom_type_symbol
_atom_type_description
_atom_type_scat_dispersion_real
_atom_type_scat_dispersion_imag
_atom_type_scat_source
C C 0.0033 0.0016 'International Tables Vol C Tables 4.2.6.8 and 6.1.1.4'
H H 0.0000 0.0000 'International Tables Vol C Tables 4.2.6.8 and 6.1.1.4'
N N 0.0061 0.0033 'International Tables Vol C Tables 4.2.6.8 and 6.1.1.4'
O O 0.0106 0.0060 'International Tables Vol C Tables 4.2.6.8 and 6.1.1.4'
P P 0.1023 0.0942 'International Tables Vol C Tables 4.2.6.8 and 6.1.1.4'
Rh Rh -1.1178 0.9187 'International Tables Vol C Tables 4.2.6.8 and 6.1.1.4'

loop_
_geom_angle_atom_site_label_1
_geom_angle_atom_site_label_2
_geom_angle_atom_site_label_3
_geom_angle
N1 Rh1 O1 79.53(11)
N1 Rh1 P1 82.94(9)
O1 Rh1 P1 162.44(7)
N1 Rh1 P2 176.28(8)
O1 Rh1 P2 98.29(7)
P1 Rh1 P2 99.26(4)
C1 O1 Rh1 112.0(2)
O1 C1 C2 125.1(3)
O1 C1 C9 118.8(3)
C2 C1 C9 116.2(3)
C1 C2 C3 120.6(4)
C1 C2 H1 119.7
C3 C2 H1 119.7
C4 C3 C2 122.7(4)
C4 C3 H2 118.6
C2 C3 H2 118.6
C3 C4 C5 119.2(4)
C3 C4 H3 120.4
C5 C4 H3 120.4
C9 C5 C4 117.8(3)
C9 C5 C6 116.7(3)
C4 C5 C6 125.5(4)
C7 C6 C5 120.4(4)
C7 C6 H4 119.8
C5 C6 H4 119.8
C6 C7 C8 120.0(4)
C6 C7 H5 120.0
C8 C7 H5 120.0
N1 C8 C7 120.0(3)
N1 C8 C10 115.2(3)
C7 C8 C10 124.7(3)
C8 N1 C9 121.2(3)
C8 N1 Rh1 124.7(3)
C9 N1 Rh1 114.1(2)
N1 C9 C5 121.3(3)
N1 C9 C1 115.3(3)
C5 C9 C1 123.4(3)
C8 C10 P1 109.5(3)
C8 C10 H6 109.8
P1 C10 H6 109.8
C8 C10 H7 109.8
P1 C10 H7 109.8
H6 C10 H7 108.2
C17 P1 C11 105.08(17)
C17 P1 C10 101.54(17)
C11 P1 C10 101.17(17)
C17 P1 Rh1 119.14(12)
C11 P1 Rh1 123.65(12)
C10 P1 Rh1 102.17(12)
C16 C11 C12 118.0(4)
C16 C11 P1 124.5(3)
C12 C11 P1 117.4(3)
C13 C12 C11 120.8(4)
C13 C12 H8 119.6
C11 C12 H8 119.6
C14 C13 C12 120.4(4)
C14 C13 H9 119.8
C12 C13 H9 119.8
C13 C14 C15 119.9(4)
C13 C14 H10 120.0
C15 C14 H10 120.0
C14 C15 C16 119.6(4)
C14 C15 H11 120.2
C16 C15 H11 120.2
C15 C16 C11 121.3(4)
C15 C16 H12 119.4
C11 C16 H12 119.4
C18 C17 C22 118.4(4)
C18 C17 P1 119.9(3)
C22 C17 P1 121.5(3)
C17 C18 C19 121.0(4)
C17 C18 H13 119.5
C19 C18 H13 119.5
C20 C19 C18 119.9(4)
C20 C19 H14 120.1
C18 C19 H14 120.1
C19 C20 C21 119.7(4)
C19 C20 H15 120.2
C21 C20 H15 120.2
C22 C21 C20 120.1(4)
C22 C21 H16 119.9
C20 C21 H16 119.9
C21 C22 C17 120.9(4)
C21 C22 H17 119.5
C17 C22 H17 119.5
C35 P2 C29 106.68(18)
C35 P2 C23 99.57(17)
C29 P2 C23 101.53(16)
C35 P2 Rh1 116.91(12)
C29 P2 Rh1 110.95(13)
C23 P2 Rh1 119.34(13)
C24 C23 C28 118.8(4)
C24 C23 P2 120.3(3)
C28 C23 P2 120.8(3)
C23 C24 C25 120.3(4)
C23 C24 H18 119.8
C25 C24 H18 119.8
C26 C25 C24 120.1(4)
C26 C25 H19 120.0
C24 C25 H19 120.0
C25 C26 C27 120.3(4)
C25 C26 H20 119.9
C27 C26 H20 119.9
C28 C27 C26 119.7(4)
C28 C27 H21 120.2
C26 C27 H21 120.2
C27 C28 C23 120.8(4)
C27 C28 H22 119.6
C23 C28 H22 119.6
C30 C29 C34 118.5(4)
C30 C29 P2 115.7(3)
C34 C29 P2 125.8(3)
C31 C30 C29 120.9(4)
C31 C30 H23 119.5
C29 C30 H23 119.5
C32 C31 C30 119.7(4)
C32 C31 H24 120.1
C30 C31 H24 120.1
C33 C32 C31 120.2(4)
C33 C32 H25 119.9
C31 C32 H25 119.9
C32 C33 C34 120.4(4)
C32 C33 H26 119.8
C34 C33 H26 119.8
C33 C34 C29 120.3(4)
C33 C34 H27 119.8
C29 C34 H27 119.8
C40 C35 C36 118.2(4)
C40 C35 P2 119.2(3)
C36 C35 P2 122.1(3)
C37 C36 C35 120.5(4)
C37 C36 H28 119.7
C35 C36 H28 119.7
C38 C37 C36 120.1(4)
C38 C37 H29 119.9
C36 C37 H29 119.9
C39 C38 C37 120.1(4)
C39 C38 H30 120.0
C37 C38 H30 120.0
C38 C39 C40 120.4(4)
C38 C39 H31 119.8
C40 C39 H31 119.8
C39 C40 C35 120.6(4)
C39 C40 H32 119.7
C35 C40 H32 119.7
C42 C41 C46 120.1(6)
C42 C41 H33 119.9
C46 C41 H33 119.9
C41 C42 C43 119.9(6)
C41 C42 H34 120.1
C43 C42 H34 120.1
C44 C43 C42 120.1(6)
C44 C43 H35 119.9
C42 C43 H35 119.9
C45 C44 C43 119.9(6)
C45 C44 H36 120.1
C43 C44 H36 120.1
C44 C45 C46 120.1(6)
C44 C45 H37 120.0
C46 C45 H37 120.0
C41 C46 C45 119.9(6)
C41 C46 H38 120.1
C45 C46 H38 120.1
C48 C47 C52 119.1(5)
C48 C47 H39 120.4
C52 C47 H39 120.4
C49 C48 C47 120.8(5)
C49 C48 H40 119.6
C47 C48 H40 119.6
C48 C49 C50 119.1(5)
C48 C49 H41 120.4
C50 C49 H41 120.4
C51 C50 C49 120.9(5)
C51 C50 H42 119.6
C49 C50 H42 119.6
C50 C51 C52 119.0(5)
C50 C51 H43 120.5
C52 C51 H43 120.5
C51 C52 C47 120.8(5)
C51 C52 H44 119.6
C47 C52 H44 119.6

loop_
_geom_bond_atom_site_label_1
_geom_bond_atom_site_label_2
_geom_bond_distance
Rh1 N1 2.044(3)
Rh1 O1 2.105(2)
Rh1 P1 2.1939(10)
Rh1 P2 2.2498(10)
O1 C1 1.324(4)
C1 C2 1.392(5)
C1 C9 1.430(5)
C2 C3 1.415(6)
C2 H1 0.9500
C3 C4 1.369(6)
C3 H2 0.9500
C4 C5 1.417(5)
C4 H3 0.9500
C5 C9 1.416(5)
C5 C6 1.423(5)
C6 C7 1.370(6)
C6 H4 0.9500
C7 C8 1.415(5)
C7 H5 0.9500
C8 N1 1.335(5)
C8 C10 1.502(5)
N1 C9 1.369(5)
C10 P1 1.868(4)
C10 H6 0.9900
C10 H7 0.9900
P1 C17 1.830(4)
P1 C11 1.831(4)
C11 C16 1.399(5)
C11 C12 1.401(5)
C12 C13 1.385(6)
C12 H8 0.9500
C13 C14 1.384(6)
C13 H9 0.9500
C14 C15 1.390(6)
C14 H10 0.9500
C15 C16 1.390(5)
C15 H11 0.9500
C16 H12 0.9500
C17 C18 1.387(5)
C17 C22 1.400(5)
C18 C19 1.394(6)
C18 H13 0.9500
C19 C20 1.386(6)
C19 H14 0.9500
C20 C21 1.391(6)
C20 H15 0.9500
C21 C22 1.381(5)
C21 H16 0.9500
C22 H17 0.9500
P2 C35 1.831(4)
P2 C29 1.834(4)
P2 C23 1.841(4)
C23 C24 1.394(5)
C23 C28 1.397(5)
C24 C25 1.397(6)
C24 H18 0.9500
C25 C26 1.379(6)
C25 H19 0.9500
C26 C27 1.392(6)
C26 H20 0.9500
C27 C28 1.387(6)
C27 H21 0.9500
C28 H22 0.9500
C29 C30 1.397(5)
C29 C34 1.404(5)
C30 C31 1.396(5)
C30 H23 0.9500
C31 C32 1.386(6)
C31 H24 0.9500
C32 C33 1.383(6)
C32 H25 0.9500
C33 C34 1.392(6)
C33 H26 0.9500
C34 H27 0.9500
C35 C40 1.404(6)
C35 C36 1.407(5)
C36 C37 1.390(6)
C36 H28 0.9500
C37 C38 1.389(7)
C37 H29 0.9500
C38 C39 1.380(7)
C38 H30 0.9500
C39 C40 1.388(6)
C39 H31 0.9500
C40 H32 0.9500
C41 C42 1.3999(10)
C41 C46 1.4000(10)
C41 H33 0.9500
C42 C43 1.4000(10)
C42 H34 0.9500
C43 C44 1.3999(10)
C43 H35 0.9500
C44 C45 1.3997(10)
C44 H36 0.9500
C45 C46 1.4001(10)
C45 H37 0.9500
C46 H38 0.9500
C47 C48 1.4001(10)
C47 C52 1.4003(10)
C47 H39 0.9500
C48 C49 1.4000(10)
C48 H40 0.9500
C49 C50 1.4003(10)
C49 H41 0.9500
C50 C51 1.4002(10)
C50 H42 0.9500
C51 C52 1.4003(10)
C51 H43 0.9500
C52 H44 0.9500

loop_
_geom_torsion_atom_site_label_1
_geom_torsion_atom_site_label_2
_geom_torsion_atom_site_label_3
_geom_torsion_atom_site_label_4
_geom_torsion
Rh1 O1 C1 C2 177.6(3)
Rh1 O1 C1 C9 -1.1(4)
O1 C1 C2 C3 177.9(3)
C9 C1 C2 C3 -3.5(5)
C1 C2 C3 C4 -0.1(6)
C2 C3 C4 C5 3.3(6)
C3 C4 C5 C9 -2.6(5)
C3 C4 C5 C6 175.3(4)
C9 C5 C6 C7 5.3(5)
C4 C5 C6 C7 -172.6(4)
C5 C6 C7 C8 -3.2(6)
C6 C7 C8 N1 -2.8(6)
C6 C7 C8 C10 173.6(4)
C7 C8 N1 C9 6.6(5)
C10 C8 N1 C9 -170.1(3)
C7 C8 N1 Rh1 -173.3(3)
C10 C8 N1 Rh1 10.0(4)
C8 N1 C9 C5 -4.3(5)
Rh1 N1 C9 C5 175.6(3)
C8 N1 C9 C1 173.5(3)
Rh1 N1 C9 C1 -6.6(4)
C4 C5 C9 N1 176.4(3)
C6 C5 C9 N1 -1.7(5)
C4 C5 C9 C1 -1.2(5)
C6 C5 C9 C1 -179.3(3)
O1 C1 C9 N1 5.2(5)
C2 C1 C9 N1 -173.6(3)
O1 C1 C9 C5 -177.1(3)
C2 C1 C9 C5 4.2(5)
N1 C8 C10 P1 -22.6(4)
C7 C8 C10 P1 160.9(3)
C8 C10 P1 C17 -99.6(3)
C8 C10 P1 C11 152.3(3)
C8 C10 P1 Rh1 23.9(3)
C17 P1 C11 C16 4.6(4)
C10 P1 C11 C16 109.9(3)
Rh1 P1 C11 C16 -137.2(3)
C17 P1 C11 C12 -179.2(3)
C10 P1 C11 C12 -73.9(3)
Rh1 P1 C11 C12 39.1(4)
C16 C11 C12 C13 0.1(6)
P1 C11 C12 C13 -176.4(4)
C11 C12 C13 C14 0.5(7)
C12 C13 C14 C15 -0.7(7)
C13 C14 C15 C16 0.4(7)
C14 C15 C16 C11 0.2(6)
C12 C11 C16 C15 -0.4(6)
P1 C11 C16 C15 175.8(3)
C11 P1 C17 C18 -127.2(3)
C10 P1 C17 C18 127.7(3)
Rh1 P1 C17 C18 16.6(4)
C11 P1 C17 C22 58.4(3)
C10 P1 C17 C22 -46.7(3)
Rh1 P1 C17 C22 -157.8(3)
C22 C17 C18 C19 0.4(6)
P1 C17 C18 C19 -174.1(3)
C17 C18 C19 C20 0.5(6)
C18 C19 C20 C21 -1.3(7)
C19 C20 C21 C22 1.1(7)
C20 C21 C22 C17 -0.1(6)
C18 C17 C22 C21 -0.6(6)
P1 C17 C22 C21 173.8(3)
C35 P2 C23 C24 117.1(3)
C29 P2 C23 C24 -133.6(3)
Rh1 P2 C23 C24 -11.3(3)
C35 P2 C23 C28 -59.6(3)
C29 P2 C23 C28 49.8(3)
Rh1 P2 C23 C28 172.0(2)
C28 C23 C24 C25 0.2(5)
P2 C23 C24 C25 -176.5(3)
C23 C24 C25 C26 -0.2(6)
C24 C25 C26 C27 0.2(6)
C25 C26 C27 C28 -0.2(6)
C26 C27 C28 C23 0.3(6)
C24 C23 C28 C27 -0.3(5)
P2 C23 C28 C27 176.4(3)
C35 P2 C29 C30 -162.5(3)
C23 P2 C29 C30 93.7(3)
Rh1 P2 C29 C30 -34.2(3)
C35 P2 C29 C34 19.5(4)
C23 P2 C29 C34 -84.3(4)
Rh1 P2 C29 C34 147.9(3)
C34 C29 C30 C31 -0.1(6)
P2 C29 C30 C31 -178.2(3)
C29 C30 C31 C32 -1.6(6)
C30 C31 C32 C33 1.8(6)
C31 C32 C33 C34 -0.3(6)
C32 C33 C34 C29 -1.3(6)
C30 C29 C34 C33 1.5(6)
P2 C29 C34 C33 179.4(3)
C29 P2 C35 C40 -146.5(3)
C23 P2 C35 C40 -41.3(3)
Rh1 P2 C35 C40 88.7(3)
C29 P2 C35 C36 41.1(4)
C23 P2 C35 C36 146.3(3)
Rh1 P2 C35 C36 -83.7(3)
C40 C35 C36 C37 -1.5(6)
P2 C35 C36 C37 171.0(3)
C35 C36 C37 C38 0.2(6)
C36 C37 C38 C39 0.7(6)
C37 C38 C39 C40 -0.3(6)
C38 C39 C40 C35 -1.0(6)
C36 C35 C40 C39 1.9(6)
P2 C35 C40 C39 -170.8(3)
C46 C41 C42 C43 -1.1(16)
C41 C42 C43 C44 1.2(16)
C42 C43 C44 C45 0.6(16)
C43 C44 C45 C46 -2.6(18)
C42 C41 C46 C45 -0.8(16)
C44 C45 C46 C41 2.7(17)
C52 C47 C48 C49 -2.4(14)
C47 C48 C49 C50 3.4(15)
C48 C49 C50 C51 -0.5(16)
C49 C50 C51 C52 -3.5(15)
C50 C51 C52 C47 4.6(13)
C48 C47 C52 C51 -1.7(13)
